data_7120987
loop_
_publ_author_name
'Yokouchi, Yuki'
'Ishida, Shintaro'
'Onodera, Tsunenobu'
'Oikawa, Hidetoshi'
'Iwamoto, Takeaki'

_publ_section_title
;
 Facile synthesis and bridgehead-functionalization of
 bicyclo[3.3.3]pentasiloxanes
;
_journal_name_full 'Chemical Communications'
_journal_paper_doi 10.1039/C7CC08790J
_journal_year 2018
_chemical_formula_moiety 'C36 H84 O8 Si7'
_chemical_formula_sum 'C36 H84 O8 Si7'
_chemical_formula_weight 841.66
_chemical_melting_point 393.5(5)
_chemical_name_systematic 1,5-bis(tert-butyldimethylsilyl)hexaisobutylbicyclo[3.3.3]pentasiloxane
_space_group_crystal_system monoclinic
_space_group_IT_number 15
_space_group_name_Hall '-C 2yc'
_space_group_name_H-M_alt 'C 1 2/c 1'
_symmetry_space_group_name_Hall '-C 2yc'
_symmetry_space_group_name_H-M 'C 1 2/c 1'
_atom_sites_solution_hydrogens geom
_audit_creation_method SHELXL-2014/7
_audit_update_record
;
2017-09-28 deposited with the CCDC.
2017-12-04 downloaded from the CCDC.
;
_cell_angle_alpha 90
_cell_angle_beta 104.2450(10)
_cell_angle_gamma 90
_cell_formula_units_Z 4
_cell_length_a 18.4236(4)
_cell_length_b 13.5947(3)
_cell_length_c 21.1068(5)
_cell_measurement_reflns_used 9942
_cell_measurement_temperature 173(2)
_cell_measurement_theta_max 27.84
_cell_measurement_theta_min 2.26
_cell_volume 5123.9(2)
_computing_cell_refinement 'Bruker SAINT'
_computing_data_collection 'Bruker APEX2'
_computing_data_reduction 'Bruker SAINT'
_computing_molecular_graphics 'Bruker SHELXTL'
_computing_publication_material 'Bruker SHELXTL'
_computing_structure_refinement 'SHELXL-2014 (Sheldrick 2014)'
_computing_structure_solution 'SHELXS-97 (Sheldrick 2008)'
_diffrn_ambient_temperature 173(2)
_diffrn_detector_area_resol_mean 8.333
_diffrn_measured_fraction_theta_full 1.000
_diffrn_measured_fraction_theta_max 1.000
_diffrn_measurement_device_type 'Bruker APEXII CCD area detector'
_diffrn_measurement_method 'phi and omega scans'
_diffrn_radiation_monochromator 'Bruker Helios multilayer confocal mirror'
_diffrn_radiation_source 'Bruker TXS fine-focus rotating anode'
_diffrn_radiation_type MoK\a
_diffrn_radiation_wavelength 0.71073
_diffrn_reflns_av_R_equivalents 0.0221
_diffrn_reflns_av_unetI/netI 0.0119
_diffrn_reflns_Laue_measured_fraction_full 1.000
_diffrn_reflns_Laue_measured_fraction_max 1.000
_diffrn_reflns_limit_h_max 21
_diffrn_reflns_limit_h_min -21
_diffrn_reflns_limit_k_max 16
_diffrn_reflns_limit_k_min -16
_diffrn_reflns_limit_l_max 25
_diffrn_reflns_limit_l_min -25
_diffrn_reflns_number 30476
_diffrn_reflns_point_group_measured_fraction_full 1.000
_diffrn_reflns_point_group_measured_fraction_max 1.000
_diffrn_reflns_theta_full 24.999
_diffrn_reflns_theta_max 24.999
_diffrn_reflns_theta_min 1.883
_exptl_absorpt_coefficient_mu 0.226
_exptl_absorpt_correction_T_max 0.7456
_exptl_absorpt_correction_T_min 0.6733
_exptl_absorpt_correction_type empirical
_exptl_absorpt_process_details 'SADABS Sheldrick 1996'
_exptl_crystal_colour colorless
_exptl_crystal_density_diffrn 1.091
_exptl_crystal_description block
_exptl_crystal_F_000 1848
_exptl_crystal_recrystallization_method 'Re-crystallisation from solvent: EtOH'
_exptl_crystal_size_max 0.300
_exptl_crystal_size_mid 0.300
_exptl_crystal_size_min 0.300
_refine_diff_density_max 1.446
_refine_diff_density_min -0.516
_refine_diff_density_rms 0.060
_refine_ls_extinction_method none
_refine_ls_goodness_of_fit_ref 1.039
_refine_ls_hydrogen_treatment constr
_refine_ls_matrix_type full
_refine_ls_number_parameters 242
_refine_ls_number_reflns 4518
_refine_ls_number_restraints 0
_refine_ls_restrained_S_all 1.039
_refine_ls_R_factor_all 0.0591
_refine_ls_R_factor_gt 0.0537
_refine_ls_shift/su_max 0.001
_refine_ls_shift/su_mean 0.000
_refine_ls_structure_factor_coef Fsqd
_refine_ls_weighting_details 'w=1/[\s^2^(Fo^2^)+(0.0752P)^2^+13.9104P] where P=(Fo^2^+2Fc^2^)/3'
_refine_ls_weighting_scheme calc
_refine_ls_wR_factor_gt 0.1440
_refine_ls_wR_factor_ref 0.1513
_reflns_Friedel_coverage 0.000
_reflns_number_gt 4047
_reflns_number_total 4518
_reflns_threshold_expression 'I > 2\s(I)'
_cod_data_source_file c7cc08790j2.cif
_cod_data_source_block yy39d_a
_cod_depositor_comments
;
The following automatic conversions were performed:

'_chemical_melting_point' value '393-394' was changed to '393.5(5)' -
the average value was taken and precision was estimated.

Automatic conversion script
Id: cif_fix_values 4973 2017-02-22 13:04:09Z antanas 
;
_cod_database_code 7120987
_shelx_shelxl_version_number 2014/7
_shelx_space_group_comment
;
The symmetry employed for this shelxl refinement is uniquely defined
by the following loop, which should always be used as a source of
symmetry information in preference to the above space-group names.
They are only intended as comments.
;
_shelx_estimated_absorpt_t_min 0.935
_shelx_estimated_absorpt_t_max 0.935

loop_
_space_group_symop_operation_xyz
'x, y, z'
'-x, y, -z+1/2'
'x+1/2, y+1/2, z'
'-x+1/2, y+1/2, -z+1/2'
'-x, -y, -z'
'x, -y, z-1/2'
'-x+1/2, -y+1/2, -z'
'x+1/2, -y+1/2, z-1/2'

loop_
_atom_site_label
_atom_site_type_symbol
_atom_site_fract_x
_atom_site_fract_y
_atom_site_fract_z
_atom_site_U_iso_or_equiv
_atom_site_adp_type
_atom_site_occupancy
_atom_site_site_symmetry_order
_atom_site_calc_flag
_atom_site_refinement_flags_posn
_atom_site_refinement_flags_adp
_atom_site_refinement_flags_occupancy
Si1 Si 0.51797(3) 0.62192(5) 0.66683(3) 0.02369(19) Uani 1 1 d . . .
Si2 Si 0.5000 0.80158(7) 0.7500 0.0391(3) Uani 1 2 d S T P
Si3 Si 0.61556(4) 0.52993(7) 0.79347(3) 0.0434(2) Uani 1 1 d . . .
Si4 Si 0.60323(4) 0.64469(6) 0.56074(3) 0.0367(2) Uani 1 1 d . . .
O1 O 0.51733(16) 0.73187(14) 0.69233(11) 0.0589(7) Uani 1 1 d . . .
O2 O 0.58032(14) 0.5612(2) 0.71741(10) 0.0638(8) Uani 1 1 d . . .
O3 O 0.43835(13) 0.5729(2) 0.66214(10) 0.0715(9) Uani 1 1 d . . .
O4 O 0.53493(10) 0.62059(13) 0.59625(8) 0.0323(4) Uani 1 1 d . . .
C1 C 0.58626(17) 0.8723(2) 0.78590(15) 0.0469(7) Uani 1 1 d . . .
H1 H 0.6298 0.8291 0.7867 0.056 Uiso 1 1 calc R U .
H2 H 0.5890 0.9278 0.7562 0.056 Uiso 1 1 calc R U .
C2 C 0.59495(19) 0.9146(3) 0.85555(18) 0.0573(8) Uani 1 1 d . . .
H3 H 0.5935 0.8579 0.8854 0.069 Uiso 1 1 calc R U .
C3 C 0.5336(2) 0.9833(3) 0.8608(2) 0.0736(11) Uani 1 1 d . . .
H4 H 0.5425 1.0076 0.9058 0.110 Uiso 1 1 calc R U .
H5 H 0.4855 0.9486 0.8490 0.110 Uiso 1 1 calc R U .
H6 H 0.5325 1.0390 0.8311 0.110 Uiso 1 1 calc R U .
C4 C 0.6711(2) 0.9641(4) 0.8792(2) 0.0814(12) Uani 1 1 d . . .
H7 H 0.6766 1.0154 0.8481 0.122 Uiso 1 1 calc R U .
H8 H 0.7108 0.9151 0.8826 0.122 Uiso 1 1 calc R U .
H9 H 0.6747 0.9938 0.9222 0.122 Uiso 1 1 calc R U .
C5 C 0.70998(19) 0.5842(2) 0.82091(15) 0.0511(8) Uani 1 1 d . . .
H10 H 0.7426 0.5533 0.7957 0.061 Uiso 1 1 calc R U .
H11 H 0.7064 0.6551 0.8097 0.061 Uiso 1 1 calc R U .
C6 C 0.7488(2) 0.5742(3) 0.89462(17) 0.0585(9) Uani 1 1 d . . .
H12 H 0.7344 0.5092 0.9100 0.070 Uiso 1 1 calc R U .
C7 C 0.7232(4) 0.6534(4) 0.9337(2) 0.0968(16) Uani 1 1 d . . .
H13 H 0.7456 0.6426 0.9803 0.145 Uiso 1 1 calc R U .
H14 H 0.6685 0.6516 0.9255 0.145 Uiso 1 1 calc R U .
H15 H 0.7389 0.7177 0.9208 0.145 Uiso 1 1 calc R U .
C8 C 0.8334(3) 0.5761(5) 0.9059(3) 0.114(2) Uani 1 1 d . . .
H16 H 0.8488 0.6391 0.8908 0.172 Uiso 1 1 calc R U .
H17 H 0.8493 0.5223 0.8815 0.172 Uiso 1 1 calc R U .
H18 H 0.8566 0.5682 0.9526 0.172 Uiso 1 1 calc R U .
C9 C 0.61557(17) 0.3941(3) 0.79909(14) 0.0483(8) Uani 1 1 d . . .
H19 H 0.6598 0.3746 0.8339 0.058 Uiso 1 1 calc R U .
H20 H 0.5707 0.3745 0.8140 0.058 Uiso 1 1 calc R U .
C10 C 0.61641(19) 0.3328(3) 0.73835(16) 0.0556(8) Uani 1 1 d . . .
H21 H 0.5703 0.3504 0.7040 0.067 Uiso 1 1 calc R U .
C11 C 0.6821(2) 0.3552(3) 0.7109(2) 0.0708(11) Uani 1 1 d . . .
H22 H 0.6810 0.4248 0.6985 0.106 Uiso 1 1 calc R U .
H23 H 0.6798 0.3142 0.6723 0.106 Uiso 1 1 calc R U .
H24 H 0.7286 0.3413 0.7439 0.106 Uiso 1 1 calc R U .
C12 C 0.6120(3) 0.2234(3) 0.7517(2) 0.0751(11) Uani 1 1 d . . .
H25 H 0.6075 0.1866 0.7109 0.113 Uiso 1 1 calc R U .
H26 H 0.5683 0.2102 0.7690 0.113 Uiso 1 1 calc R U .
H27 H 0.6575 0.2027 0.7837 0.113 Uiso 1 1 calc R U .
C13 C 0.68474(19) 0.6948(4) 0.62293(17) 0.0722(12) Uani 1 1 d . . .
H28 H 0.6712 0.7583 0.6387 0.108 Uiso 1 1 calc R U .
H29 H 0.7271 0.7038 0.6031 0.108 Uiso 1 1 calc R U .
H30 H 0.6988 0.6488 0.6596 0.108 Uiso 1 1 calc R U .
C14 C 0.6284(2) 0.5285(3) 0.52536(19) 0.0624(9) Uani 1 1 d . . .
H31 H 0.6443 0.4797 0.5602 0.094 Uiso 1 1 calc R U .
H32 H 0.6694 0.5409 0.5044 0.094 Uiso 1 1 calc R U .
H33 H 0.5848 0.5036 0.4928 0.094 Uiso 1 1 calc R U .
C15 C 0.56688(19) 0.7373(2) 0.49478(15) 0.0485(7) Uani 1 1 d . . .
C16 C 0.6312(2) 0.7671(3) 0.4634(2) 0.0731(11) Uani 1 1 d . . .
H34 H 0.6531 0.7080 0.4492 0.110 Uiso 1 1 calc R U .
H35 H 0.6697 0.8027 0.4955 0.110 Uiso 1 1 calc R U .
H36 H 0.6114 0.8096 0.4255 0.110 Uiso 1 1 calc R U .
C17 C 0.5020(2) 0.6926(3) 0.44285(17) 0.0749(12) Uani 1 1 d . . .
H37 H 0.4839 0.7407 0.4080 0.112 Uiso 1 1 calc R U .
H38 H 0.4612 0.6749 0.4630 0.112 Uiso 1 1 calc R U .
H39 H 0.5195 0.6336 0.4244 0.112 Uiso 1 1 calc R U .
C18 C 0.5392(3) 0.8292(3) 0.5244(2) 0.0781(12) Uani 1 1 d . . .
H40 H 0.5205 0.8777 0.4898 0.117 Uiso 1 1 calc R U .
H41 H 0.5807 0.8578 0.5575 0.117 Uiso 1 1 calc R U .
H42 H 0.4987 0.8108 0.5447 0.117 Uiso 1 1 calc R U .

loop_
_atom_site_aniso_label
_atom_site_aniso_U_11
_atom_site_aniso_U_22
_atom_site_aniso_U_33
_atom_site_aniso_U_23
_atom_site_aniso_U_13
_atom_site_aniso_U_12
Si1 0.0263(3) 0.0285(4) 0.0179(3) 0.0019(2) 0.0086(2) 0.0012(2)
Si2 0.0612(7) 0.0243(5) 0.0413(6) 0.000 0.0308(5) 0.000
Si3 0.0404(4) 0.0682(6) 0.0255(4) 0.0140(3) 0.0157(3) 0.0287(4)
Si4 0.0353(4) 0.0497(5) 0.0283(4) 0.0007(3) 0.0142(3) -0.0013(3)
O1 0.113(2) 0.0282(10) 0.0539(13) 0.0012(9) 0.0557(13) 0.0047(11)
O2 0.0716(15) 0.0972(18) 0.0279(10) 0.0211(11) 0.0227(10) 0.0581(14)
O3 0.0589(14) 0.132(2) 0.0277(10) -0.0127(12) 0.0196(10) -0.0564(15)
O4 0.0343(9) 0.0439(10) 0.0213(8) 0.0005(7) 0.0115(7) -0.0036(8)
C1 0.0469(17) 0.0494(17) 0.0501(17) 0.0091(14) 0.0232(14) 0.0061(13)
C2 0.0565(19) 0.056(2) 0.061(2) -0.0003(16) 0.0180(16) -0.0036(16)
C3 0.072(2) 0.074(3) 0.079(3) -0.030(2) 0.027(2) -0.010(2)
C4 0.058(2) 0.096(3) 0.085(3) -0.012(2) 0.009(2) -0.010(2)
C5 0.063(2) 0.0508(18) 0.0446(17) 0.0122(14) 0.0235(15) 0.0085(15)
C6 0.068(2) 0.055(2) 0.0495(18) 0.0107(15) 0.0101(16) -0.0065(17)
C7 0.147(5) 0.080(3) 0.061(3) -0.015(2) 0.021(3) -0.010(3)
C8 0.075(3) 0.160(6) 0.094(4) 0.034(4) -0.006(3) -0.009(3)
C9 0.0388(15) 0.073(2) 0.0346(15) 0.0123(14) 0.0120(12) 0.0005(14)
C10 0.0509(18) 0.069(2) 0.0471(18) 0.0078(16) 0.0115(15) 0.0083(16)
C11 0.089(3) 0.061(2) 0.079(3) 0.0024(19) 0.053(2) 0.012(2)
C12 0.080(3) 0.065(2) 0.079(3) 0.006(2) 0.017(2) -0.009(2)
C13 0.0445(18) 0.121(4) 0.0481(19) -0.011(2) 0.0050(15) -0.026(2)
C14 0.070(2) 0.062(2) 0.065(2) -0.0006(17) 0.0360(19) 0.0170(18)
C15 0.0630(19) 0.0493(17) 0.0393(15) 0.0095(13) 0.0246(14) -0.0010(15)
C16 0.091(3) 0.077(3) 0.066(2) 0.019(2) 0.048(2) -0.010(2)
C17 0.070(2) 0.100(3) 0.0426(19) 0.019(2) -0.0083(17) 0.002(2)
C18 0.112(3) 0.054(2) 0.082(3) 0.019(2) 0.050(3) 0.017(2)

loop_
_atom_type_symbol
_atom_type_description
_atom_type_scat_dispersion_real
_atom_type_scat_dispersion_imag
_atom_type_scat_source
C C 0.0033 0.0016 'International Tables Vol C Tables 4.2.6.8 and 6.1.1.4'
H H 0.0000 0.0000 'International Tables Vol C Tables 4.2.6.8 and 6.1.1.4'
O O 0.0106 0.0060 'International Tables Vol C Tables 4.2.6.8 and 6.1.1.4'
Si Si 0.0817 0.0704 'International Tables Vol C Tables 4.2.6.8 and 6.1.1.4'

loop_
_geom_angle_atom_site_label_1
_geom_angle_atom_site_label_2
_geom_angle_atom_site_label_3
_geom_angle
_geom_angle_site_symmetry_1
_geom_angle_site_symmetry_3
O1 Si1 O3 109.35(15) . .
O1 Si1 O2 108.93(14) . .
O3 Si1 O2 109.04(16) . .
O1 Si1 O4 110.25(10) . .
O3 Si1 O4 109.05(10) . .
O2 Si1 O4 110.21(10) . .
O1 Si2 O1 109.15(15) 2_656 .
O1 Si2 C1 107.54(14) 2_656 .
O1 Si2 C1 107.47(13) . .
O1 Si2 C1 107.47(13) 2_656 2_656
O1 Si2 C1 107.54(13) . 2_656
C1 Si2 C1 117.5(2) . 2_656
O3 Si3 O2 108.68(11) 2_656 .
O3 Si3 C5 109.66(16) 2_656 .
O2 Si3 C5 108.68(15) . .
O3 Si3 C9 108.10(15) 2_656 .
O2 Si3 C9 108.47(15) . .
C5 Si3 C9 113.17(14) . .
O4 Si4 C14 107.98(14) . .
O4 Si4 C13 108.99(13) . .
C14 Si4 C13 110.9(2) . .
O4 Si4 C15 107.34(12) . .
C14 Si4 C15 110.61(16) . .
C13 Si4 C15 110.87(18) . .
Si1 O1 Si2 144.70(14) . .
Si1 O2 Si3 147.21(14) . .
Si1 O3 Si3 142.73(14) . 2_656
Si1 O4 Si4 140.27(12) . .
C2 C1 Si2 117.3(2) . .
C2 C1 H1 108.0 . .
Si2 C1 H1 108.0 . .
C2 C1 H2 108.0 . .
Si2 C1 H2 108.0 . .
H1 C1 H2 107.2 . .
C3 C2 C4 110.6(3) . .
C3 C2 C1 113.6(3) . .
C4 C2 C1 110.3(3) . .
C3 C2 H3 107.4 . .
C4 C2 H3 107.4 . .
C1 C2 H3 107.4 . .
C2 C3 H4 109.5 . .
C2 C3 H5 109.5 . .
H4 C3 H5 109.5 . .
C2 C3 H6 109.5 . .
H4 C3 H6 109.5 . .
H5 C3 H6 109.5 . .
C2 C4 H7 109.5 . .
C2 C4 H8 109.5 . .
H7 C4 H8 109.5 . .
C2 C4 H9 109.5 . .
H7 C4 H9 109.5 . .
H8 C4 H9 109.5 . .
C6 C5 Si3 116.5(2) . .
C6 C5 H10 108.2 . .
Si3 C5 H10 108.2 . .
C6 C5 H11 108.2 . .
Si3 C5 H11 108.2 . .
H10 C5 H11 107.3 . .
C7 C6 C8 110.5(4) . .
C7 C6 C5 111.0(3) . .
C8 C6 C5 111.0(3) . .
C7 C6 H12 108.1 . .
C8 C6 H12 108.1 . .
C5 C6 H12 108.1 . .
C6 C7 H13 109.5 . .
C6 C7 H14 109.5 . .
H13 C7 H14 109.5 . .
C6 C7 H15 109.5 . .
H13 C7 H15 109.5 . .
H14 C7 H15 109.5 . .
C6 C8 H16 109.5 . .
C6 C8 H17 109.5 . .
H16 C8 H17 109.5 . .
C6 C8 H18 109.5 . .
H16 C8 H18 109.5 . .
H17 C8 H18 109.5 . .
C10 C9 Si3 119.2(2) . .
C10 C9 H19 107.5 . .
Si3 C9 H19 107.5 . .
C10 C9 H20 107.5 . .
Si3 C9 H20 107.5 . .
H19 C9 H20 107.0 . .
C11 C10 C12 110.8(3) . .
C11 C10 C9 112.9(3) . .
C12 C10 C9 111.4(3) . .
C11 C10 H21 107.1 . .
C12 C10 H21 107.1 . .
C9 C10 H21 107.1 . .
C10 C11 H22 109.5 . .
C10 C11 H23 109.5 . .
H22 C11 H23 109.5 . .
C10 C11 H24 109.5 . .
H22 C11 H24 109.5 . .
H23 C11 H24 109.5 . .
C10 C12 H25 109.5 . .
C10 C12 H26 109.5 . .
H25 C12 H26 109.5 . .
C10 C12 H27 109.5 . .
H25 C12 H27 109.5 . .
H26 C12 H27 109.5 . .
Si4 C13 H28 109.5 . .
Si4 C13 H29 109.5 . .
H28 C13 H29 109.5 . .
Si4 C13 H30 109.5 . .
H28 C13 H30 109.5 . .
H29 C13 H30 109.5 . .
Si4 C14 H31 109.5 . .
Si4 C14 H32 109.5 . .
H31 C14 H32 109.5 . .
Si4 C14 H33 109.5 . .
H31 C14 H33 109.5 . .
H32 C14 H33 109.5 . .
C17 C15 C18 109.5(3) . .
C17 C15 C16 110.0(3) . .
C18 C15 C16 109.0(3) . .
C17 C15 Si4 109.8(2) . .
C18 C15 Si4 109.7(2) . .
C16 C15 Si4 108.9(2) . .
C15 C16 H34 109.5 . .
C15 C16 H35 109.5 . .
H34 C16 H35 109.5 . .
C15 C16 H36 109.5 . .
H34 C16 H36 109.5 . .
H35 C16 H36 109.5 . .
C15 C17 H37 109.5 . .
C15 C17 H38 109.5 . .
H37 C17 H38 109.5 . .
C15 C17 H39 109.5 . .
H37 C17 H39 109.5 . .
H38 C17 H39 109.5 . .
C15 C18 H40 109.5 . .
C15 C18 H41 109.5 . .
H40 C18 H41 109.5 . .
C15 C18 H42 109.5 . .
H40 C18 H42 109.5 . .
H41 C18 H42 109.5 . .

loop_
_geom_bond_atom_site_label_1
_geom_bond_atom_site_label_2
_geom_bond_distance
_geom_bond_site_symmetry_2
Si1 O1 1.590(2) .
Si1 O3 1.592(2) .
Si1 O2 1.593(2) .
Si1 O4 1.5956(16) .
Si2 O1 1.635(2) 2_656
Si2 O1 1.635(2) .
Si2 C1 1.852(3) .
Si2 C1 1.852(3) 2_656
Si3 O3 1.632(2) 2_656
Si3 O2 1.633(2) .
Si3 C5 1.847(4) .
Si3 C9 1.851(4) .
Si4 O4 1.6483(17) .
Si4 C14 1.854(3) .
Si4 C13 1.864(3) .
Si4 C15 1.874(3) .
O3 Si3 1.632(2) 2_656
C1 C2 1.550(5) .
C1 H1 0.9900 .
C1 H2 0.9900 .
C2 C3 1.491(5) .
C2 C4 1.525(5) .
C2 H3 1.0000 .
C3 H4 0.9800 .
C3 H5 0.9800 .
C3 H6 0.9800 .
C4 H7 0.9800 .
C4 H8 0.9800 .
C4 H9 0.9800 .
C5 C6 1.550(4) .
C5 H10 0.9900 .
C5 H11 0.9900 .
C6 C7 1.501(6) .
C6 C8 1.517(6) .
C6 H12 1.0000 .
C7 H13 0.9800 .
C7 H14 0.9800 .
C7 H15 0.9800 .
C8 H16 0.9800 .
C8 H17 0.9800 .
C8 H18 0.9800 .
C9 C10 1.532(5) .
C9 H19 0.9900 .
C9 H20 0.9900 .
C10 C11 1.496(5) .
C10 C12 1.520(5) .
C10 H21 1.0000 .
C11 H22 0.9800 .
C11 H23 0.9800 .
C11 H24 0.9800 .
C12 H25 0.9800 .
C12 H26 0.9800 .
C12 H27 0.9800 .
C13 H28 0.9800 .
C13 H29 0.9800 .
C13 H30 0.9800 .
C14 H31 0.9800 .
C14 H32 0.9800 .
C14 H33 0.9800 .
C15 C17 1.534(5) .
C15 C18 1.540(5) .
C15 C16 1.547(4) .
C16 H34 0.9800 .
C16 H35 0.9800 .
C16 H36 0.9800 .
C17 H37 0.9800 .
C17 H38 0.9800 .
C17 H39 0.9800 .
C18 H40 0.9800 .
C18 H41 0.9800 .
C18 H42 0.9800 .

loop_
_geom_torsion_atom_site_label_1
_geom_torsion_atom_site_label_2
_geom_torsion_atom_site_label_3
_geom_torsion_atom_site_label_4
_geom_torsion
_geom_torsion_site_symmetry_1
_geom_torsion_site_symmetry_4
O3 Si1 O1 Si2 53.1(4) . .
O2 Si1 O1 Si2 -66.0(4) . .
O4 Si1 O1 Si2 173.0(3) . .
O1 Si2 O1 Si1 7.2(3) 2_656 .
C1 Si2 O1 Si1 123.5(3) . .
C1 Si2 O1 Si1 -109.1(3) 2_656 .
O1 Si1 O2 Si3 50.4(4) . .
O3 Si1 O2 Si3 -68.8(4) . .
O4 Si1 O2 Si3 171.5(3) . .
O3 Si3 O2 Si1 6.0(4) 2_656 .
C5 Si3 O2 Si1 -113.2(4) . .
C9 Si3 O2 Si1 123.4(4) . .
O1 Si1 O3 Si3 -71.9(4) . 2_656
O2 Si1 O3 Si3 47.1(4) . 2_656
O4 Si1 O3 Si3 167.5(3) . 2_656
O1 Si1 O4 Si4 67.5(2) . .
O3 Si1 O4 Si4 -172.4(2) . .
O2 Si1 O4 Si4 -52.7(2) . .
C14 Si4 O4 Si1 116.8(2) . .
C13 Si4 O4 Si1 -3.8(3) . .
C15 Si4 O4 Si1 -123.9(2) . .
O1 Si2 C1 C2 -41.4(3) 2_656 .
O1 Si2 C1 C2 -158.8(2) . .
C1 Si2 C1 C2 79.9(2) 2_656 .
Si2 C1 C2 C3 -59.2(4) . .
Si2 C1 C2 C4 176.1(3) . .
O3 Si3 C5 C6 53.7(3) 2_656 .
O2 Si3 C5 C6 172.3(2) . .
C9 Si3 C5 C6 -67.1(3) . .
Si3 C5 C6 C7 -83.1(4) . .
Si3 C5 C6 C8 153.5(4) . .
O3 Si3 C9 C10 142.3(2) 2_656 .
O2 Si3 C9 C10 24.6(3) . .
C5 Si3 C9 C10 -96.1(3) . .
Si3 C9 C10 C11 57.6(4) . .
Si3 C9 C10 C12 -176.9(3) . .
O4 Si4 C15 C17 -63.4(3) . .
C14 Si4 C15 C17 54.2(3) . .
C13 Si4 C15 C17 177.6(3) . .
O4 Si4 C15 C18 57.0(3) . .
C14 Si4 C15 C18 174.5(3) . .
C13 Si4 C15 C18 -62.0(3) . .
O4 Si4 C15 C16 176.2(2) . .
C14 Si4 C15 C16 -66.2(3) . .
C13 Si4 C15 C16 57.2(3) . .
